data_4505861
loop_
_publ_author_name
'Vald\'es-Mart\'inez, Jes\'us'
'Del Rio-Ramirez, Marisa'
'Hern\'andez-Ortega, Sim\'on'
'Aaker\"oy, Christer B.'
'Helfrich, Brian'

_publ_section_title
;
 Demonstrating the Importance of Hydrogen Bonds through the Absence of
 Hydrogen Bonds
;
_journal_issue 6
_journal_name_full 'Crystal Growth &amp; Design'
_journal_page_first 485
_journal_paper_doi 10.1021/cg0155393
_journal_volume 1
_journal_year 2001
_chemical_formula_sum 'C14 H19 Cl3 Cu N2'
_chemical_formula_weight 385.20
_chemical_name_common 'Cu2Cl6 + 2PSPG'
_chemical_name_systematic
;
 ?
;
_space_group_IT_number 15
_symmetry_cell_setting monoclinic
_symmetry_space_group_name_Hall '-C 2yc'
_symmetry_space_group_name_H-M 'C 1 2/c 1'
_atom_sites_solution_hydrogens geom
_atom_sites_solution_primary direct
_atom_sites_solution_secondary difmap
_audit_creation_method SHELXL-97
_cell_angle_alpha 90.00
_cell_angle_beta 93.95(3)
_cell_angle_gamma 90.00
_cell_formula_units_Z 8
_cell_length_a 14.816(3)
_cell_length_b 12.460(2)
_cell_length_c 18.734(3)
_cell_measurement_reflns_used 26
_cell_measurement_temperature 293(2)
_cell_measurement_theta_max 12.32
_cell_measurement_theta_min 2.35
_cell_volume 3450.2(11)
_computing_cell_refinement 'XSCANS Ver. 2.1, (SIEMENS 1994)'
_computing_data_collection 'XSCANS Ver. 2.1, (SIEMENS 1994)'
_computing_data_reduction 'XSCANS Ver. 2.1, (SIEMENS 1994)'
_computing_molecular_graphics 'XP, SHELXTL PC Ver  4.2 (sheldrick, 1990)'
_computing_publication_material 'SHELXL-97 (Sheldrick, 1997)'
_computing_structure_refinement 'SHELXL-97 (Sheldrick, 1997)'
_computing_structure_solution 'SHELXS-97 (Sheldrick, 1990)'
_diffrn_ambient_temperature 293(2)
_diffrn_measured_fraction_theta_full 0.477
_diffrn_measured_fraction_theta_max 0.477
_diffrn_measurement_device_type 'Siemens P4/PC'
_diffrn_measurement_method \w
_diffrn_radiation_monochromator graphite
_diffrn_radiation_source 'fine-focus sealed tube'
_diffrn_radiation_type MoK\a
_diffrn_radiation_wavelength 0.71073
_diffrn_reflns_av_R_equivalents 0.0269
_diffrn_reflns_av_sigmaI/netI 0.0745
_diffrn_reflns_limit_h_max 17
_diffrn_reflns_limit_h_min 0
_diffrn_reflns_limit_k_max 14
_diffrn_reflns_limit_k_min 0
_diffrn_reflns_limit_l_max 22
_diffrn_reflns_limit_l_min -22
_diffrn_reflns_number 3178
_diffrn_reflns_theta_full 25.00
_diffrn_reflns_theta_max 25.00
_diffrn_reflns_theta_min 2.14
_diffrn_standards_decay_% <2
_diffrn_standards_interval_count 97
_diffrn_standards_number 3
_exptl_absorpt_coefficient_mu 1.722
_exptl_absorpt_correction_T_max 0.415
_exptl_absorpt_correction_T_min 0.438
_exptl_absorpt_correction_type psi-scan
_exptl_crystal_colour Green
_exptl_crystal_density_diffrn 1.483
_exptl_crystal_density_method 'not measured'
_exptl_crystal_description Prism
_exptl_crystal_F_000 1576
_exptl_crystal_size_max 0.36
_exptl_crystal_size_mid 0.24
_exptl_crystal_size_min 0.22
_refine_diff_density_max 1.045
_refine_diff_density_min -0.648
_refine_diff_density_rms 0.095
_refine_ls_extinction_coef 0.00057(14)
_refine_ls_extinction_expression Fc^*^=kFc[1+0.001xFc^2^\l^3^/sin(2\q)]^-1/4^
_refine_ls_extinction_method SHELXL
_refine_ls_goodness_of_fit_ref 1.014
_refine_ls_hydrogen_treatment 'none refined except H1a'
_refine_ls_matrix_type full
_refine_ls_number_parameters 185
_refine_ls_number_reflns 3049
_refine_ls_number_restraints 0
_refine_ls_restrained_S_all 1.014
_refine_ls_R_factor_all 0.1200
_refine_ls_R_factor_gt 0.0594
_refine_ls_shift/su_max 0.000
_refine_ls_shift/su_mean 0.000
_refine_ls_structure_factor_coef Fsqd
_refine_ls_weighting_details 'w=1/[\s^2^(Fo^2^)+(0.0670P)^2^+9.9689P] where P=(Fo^2^+2Fc^2^)/3'
_refine_ls_weighting_scheme calc
_refine_ls_wR_factor_gt 0.1343
_refine_ls_wR_factor_ref 0.1633
_reflns_number_gt 1779
_reflns_number_total 3049
_reflns_threshold_expression >2sigma(I)
_cod_data_source_file cg0155393_s1.cif
_cod_data_source_block 4
_cod_depositor_comments
;
The following automatic conversions were performed:

'_refine_ls_weighting_scheme' value 'calc
w=1/[\s^2^(Fo^2^)+(0.0670P)^2^+9.9689P] where P=(Fo^2^+2Fc^2^)/3' was
changed to 'calc'. New tag '_refine_ls_weighting_details' was
created. The value of the new tag was set to
'w=1/[\s^2^(Fo^2^)+(0.0670P)^2^+9.9689P] where P=(Fo^2^+2Fc^2^)/3'.

Automatic conversion script
Id: cif_fix_values 3143 2015-03-26 13:38:13Z robertas 
;
_cod_original_cell_volume 3450.2(10)
_cod_original_sg_symbol_H-M C2/c
_cod_database_code 4505861
_solved_by 'Simon Hernandez-Ortega'

loop_
_symmetry_equiv_pos_as_xyz
'x, y, z'
'-x, y, -z+1/2'
'x+1/2, y+1/2, z'
'-x+1/2, y+1/2, -z+1/2'
'-x, -y, -z'
'x, -y, z-1/2'
'-x+1/2, -y+1/2, -z'
'x+1/2, -y+1/2, z-1/2'

loop_
_atom_site_label
_atom_site_type_symbol
_atom_site_fract_x
_atom_site_fract_y
_atom_site_fract_z
_atom_site_U_iso_or_equiv
_atom_site_adp_type
_atom_site_occupancy
_atom_site_calc_flag
_atom_site_refinement_flags
Cu Cu -0.28389(5) 0.74019(6) 0.41380(4) 0.0415(3) Uani 1 d .
Cl1 Cl -0.42075(11) 0.72964(16) 0.36001(10) 0.0590(5) Uani 1 d .
Cl2 Cl -0.20405(12) 0.7381(2) 0.31927(10) 0.0713(6) Uani 1 d .
Cl3 Cl -0.17104(18) 0.6686(2) 0.48808(11) 0.0955(10) Uani 1 d .
N1 N -0.1634(3) 0.1270(4) 0.3700(3) 0.0362(12) Uani 1 d .
H1 H -0.154(5) 0.255(6) 0.370(4) 0.060 Uiso 1 d .
N2 N -0.1605(3) 0.3350(4) 0.3702(3) 0.0374(13) Uani 1 d .
C1 C -0.2612(4) 0.1307(5) 0.3689(3) 0.0372(15) Uani 1 d .
C2 C -0.3113(5) 0.0399(6) 0.3663(4) 0.059(2) Uani 1 d .
H2 H -0.2821 -0.0261 0.3657 0.060 Uiso 1 calc R
C3 C -0.4066(5) 0.0426(6) 0.3645(4) 0.065(2) Uani 1 d .
H3 H -0.4397 -0.0209 0.3636 0.060 Uiso 1 calc R
C4 C -0.4490(5) 0.1383(6) 0.3643(4) 0.057(2) Uani 1 d .
H4 H -0.5118 0.1397 0.3634 0.060 Uiso 1 calc R
C5 C -0.4466(5) 0.3358(6) 0.3633(4) 0.055(2) Uani 1 d .
H5 H -0.5095 0.3373 0.3612 0.060 Uiso 1 calc R
C6 C -0.4010(5) 0.4277(6) 0.3643(4) 0.060(2) Uani 1 d .
H6 H -0.4325 0.4923 0.3629 0.060 Uiso 1 calc R
C7 C -0.3067(5) 0.4288(6) 0.3672(4) 0.0521(19) Uani 1 d .
H7 H -0.2756 0.4936 0.3679 0.060 Uiso 1 calc R
C8 C -0.2601(4) 0.3332(5) 0.3690(3) 0.0356(15) Uani 1 d .
C9 C -0.3043(4) 0.2331(5) 0.3685(3) 0.0326(13) Uani 1 d .
C10 C -0.4018(4) 0.2363(6) 0.3653(3) 0.0440(16) Uani 1 d .
C11 C -0.1222(5) 0.0788(7) 0.4368(4) 0.067(2) Uani 1 d .
H11A H -0.0576 0.0781 0.4353 0.060 Uiso 1 calc R
H11B H -0.1438 0.0067 0.4413 0.060 Uiso 1 calc R
H11C H -0.1386 0.1204 0.4771 0.060 Uiso 1 calc R
C12 C -0.1311(5) 0.0743(5) 0.3052(4) 0.0503(19) Uani 1 d .
H12A H -0.0662 0.0739 0.3082 0.060 Uiso 1 calc R
H12B H -0.1532 0.1132 0.2633 0.060 Uiso 1 calc R
H12C H -0.1531 0.0019 0.3024 0.060 Uiso 1 calc R
C13 C -0.1258(5) 0.3885(6) 0.3066(4) 0.0544(19) Uani 1 d .
H13A H -0.1347 0.4646 0.3100 0.060 Uiso 1 calc R
H13B H -0.1578 0.3618 0.2640 0.060 Uiso 1 calc R
H13C H -0.0624 0.3735 0.3049 0.060 Uiso 1 calc R
C14 C -0.1171(5) 0.3789(6) 0.4384(4) 0.061(2) Uani 1 d .
H14A H -0.1226 0.4556 0.4384 0.060 Uiso 1 calc R
H14B H -0.0542 0.3595 0.4424 0.060 Uiso 1 calc R
H14C H -0.1465 0.3497 0.4782 0.060 Uiso 1 calc R

loop_
_atom_site_aniso_label
_atom_site_aniso_U_11
_atom_site_aniso_U_22
_atom_site_aniso_U_33
_atom_site_aniso_U_23
_atom_site_aniso_U_13
_atom_site_aniso_U_12
Cu 0.0419(5) 0.0427(5) 0.0395(4) -0.0020(4) 0.0010(3) 0.0047(4)
Cl1 0.0390(10) 0.0666(13) 0.0712(12) -0.0097(10) 0.0014(9) -0.0016(9)
Cl2 0.0429(10) 0.1215(19) 0.0501(10) 0.0032(12) 0.0071(8) 0.0043(12)
Cl3 0.1031(19) 0.127(2) 0.0545(12) -0.0197(13) -0.0109(12) 0.0707(17)
N1 0.024(3) 0.041(3) 0.043(3) 0.000(2) -0.001(2) 0.004(2)
N2 0.037(3) 0.038(3) 0.038(3) -0.004(2) 0.005(2) -0.001(2)
C1 0.036(4) 0.033(3) 0.043(4) 0.003(3) 0.003(3) 0.001(3)
C2 0.051(5) 0.038(4) 0.088(6) -0.005(4) 0.015(4) -0.001(3)
C3 0.043(5) 0.053(5) 0.101(7) -0.005(4) 0.007(5) -0.026(4)
C4 0.032(4) 0.059(5) 0.081(6) 0.005(4) 0.008(4) -0.005(4)
C5 0.030(4) 0.062(5) 0.073(5) 0.001(4) 0.002(4) 0.012(4)
C6 0.045(5) 0.048(5) 0.087(6) 0.009(4) 0.007(4) 0.020(4)
C7 0.051(5) 0.041(4) 0.064(5) 0.002(4) 0.009(4) 0.011(3)
C8 0.028(4) 0.036(4) 0.043(4) -0.001(3) 0.006(3) -0.003(3)
C9 0.026(3) 0.036(3) 0.036(3) 0.002(3) 0.004(2) 0.002(3)
C10 0.030(3) 0.054(4) 0.047(4) 0.001(3) 0.001(3) 0.000(3)
C11 0.048(5) 0.093(6) 0.060(5) 0.019(5) -0.003(4) 0.005(4)
C12 0.045(4) 0.042(4) 0.065(5) -0.006(3) 0.012(4) 0.007(3)
C13 0.043(4) 0.059(5) 0.063(5) -0.002(4) 0.014(4) -0.012(4)
C14 0.052(5) 0.069(5) 0.060(5) -0.024(4) -0.008(4) -0.011(4)

loop_
_atom_type_symbol
_atom_type_description
_atom_type_scat_dispersion_real
_atom_type_scat_dispersion_imag
_atom_type_scat_source
C C 0.0033 0.0016 'International Tables Vol C Tables 4.2.6.8 and 6.1.1.4'
H H 0.0000 0.0000 'International Tables Vol C Tables 4.2.6.8 and 6.1.1.4'
N N 0.0061 0.0033 'International Tables Vol C Tables 4.2.6.8 and 6.1.1.4'
Cl Cl 0.1484 0.1585 'International Tables Vol C Tables 4.2.6.8 and 6.1.1.4'
Cu Cu 0.3201 1.2651 'International Tables Vol C Tables 4.2.6.8 and 6.1.1.4'

loop_
_geom_angle_atom_site_label_1
_geom_angle_atom_site_label_2
_geom_angle_atom_site_label_3
_geom_angle
_geom_angle_site_symmetry_3
Cl2 Cu Cl1 99.22(8) .
Cl2 Cu Cl3 94.27(9) .
Cl1 Cu Cl3 150.16(11) .
Cl2 Cu Cl3 148.49(11) 7_466
Cl1 Cu Cl3 94.94(9) 7_466
Cl3 Cu Cl3 86.94(8) 7_466
Cu Cl3 Cu 93.06(8) 7_466
C1 N1 C11 112.3(5) .
C1 N1 C12 112.3(5) .
C11 N1 C12 111.9(5) .
C8 N2 C13 113.4(5) .
C8 N2 C14 113.0(5) .
C13 N2 C14 111.6(5) .
C8 N2 H1 95(4) .
C13 N2 H1 113(4) .
C14 N2 H1 110(4) .
C2 C1 C9 120.3(6) .
C2 C1 N1 121.3(6) .
C9 C1 N1 118.4(5) .
C1 C2 C3 121.8(7) .
C1 C2 H2 119.1 .
C3 C2 H2 119.1 .
C4 C3 C2 119.1(7) .
C4 C3 H3 120.4 .
C2 C3 H3 120.4 .
C3 C4 C10 122.4(7) .
C3 C4 H4 118.8 .
C10 C4 H4 118.8 .
C6 C5 C10 121.4(7) .
C6 C5 H5 119.3 .
C10 C5 H5 119.3 .
C5 C6 C7 121.0(7) .
C5 C6 H6 119.5 .
C7 C6 H6 119.5 .
C8 C7 C6 119.5(7) .
C8 C7 H7 120.2 .
C6 C7 H7 120.2 .
C7 C8 C9 122.2(6) .
C7 C8 N2 119.2(6) .
C9 C8 N2 118.6(5) .
C8 C9 C1 125.7(5) .
C8 C9 C10 116.1(5) .
C1 C9 C10 118.1(5) .
C4 C10 C5 122.1(6) .
C4 C10 C9 118.2(6) .
C5 C10 C9 119.7(6) .
N1 C11 H11A 109.5 .
N1 C11 H11B 109.5 .
H11A C11 H11B 109.5 .
N1 C11 H11C 109.5 .
H11A C11 H11C 109.5 .
H11B C11 H11C 109.5 .
N1 C12 H12A 109.5 .
N1 C12 H12B 109.5 .
H12A C12 H12B 109.5 .
N1 C12 H12C 109.5 .
H12A C12 H12C 109.5 .
H12B C12 H12C 109.5 .
N2 C13 H13A 109.5 .
N2 C13 H13B 109.5 .
H13A C13 H13B 109.5 .
N2 C13 H13C 109.5 .
H13A C13 H13C 109.5 .
H13B C13 H13C 109.5 .
N2 C14 H14A 109.5 .
N2 C14 H14B 109.5 .
H14A C14 H14B 109.5 .
N2 C14 H14C 109.5 .
H14A C14 H14C 109.5 .
H14B C14 H14C 109.5 .

loop_
_geom_bond_atom_site_label_1
_geom_bond_atom_site_label_2
_geom_bond_distance
_geom_bond_site_symmetry_2
Cu Cl2 2.196(2) .
Cu Cl1 2.2052(19) .
Cu Cl3 2.282(2) .
Cu Cl3 2.299(2) 7_466
Cl3 Cu 2.299(2) 7_466
N1 C1 1.448(8) .
N1 C11 1.481(8) .
N1 C12 1.488(8) .
N2 C8 1.474(8) .
N2 C13 1.487(8) .
N2 C14 1.494(8) .
N2 H1 1.01(7) .
C1 C2 1.352(9) .
C1 C9 1.426(8) .
C2 C3 1.411(10) .
C2 H2 0.9300 .
C3 C4 1.349(11) .
C3 H3 0.9300 .
C4 C10 1.406(9) .
C4 H4 0.9300 .
C5 C6 1.329(10) .
C5 C10 1.406(9) .
C5 H5 0.9300 .
C6 C7 1.394(10) .
C6 H6 0.9300 .
C7 C8 1.376(9) .
C7 H7 0.9300 .
C8 C9 1.408(8) .
C9 C10 1.442(8) .
C11 H11A 0.9600 .
C11 H11B 0.9600 .
C11 H11C 0.9600 .
C12 H12A 0.9600 .
C12 H12B 0.9600 .
C12 H12C 0.9600 .
C13 H13A 0.9600 .
C13 H13B 0.9600 .
C13 H13C 0.9600 .
C14 H14A 0.9600 .
C14 H14B 0.9600 .
C14 H14C 0.9600 .

loop_
_geom_hbond_atom_site_label_D
_geom_hbond_atom_site_label_H
_geom_hbond_atom_site_label_A
_geom_hbond_distance_DH
_geom_hbond_distance_HA
_geom_hbond_distance_DA
_geom_hbond_angle_DHA
N2 H1 N1 1.01(7) 1.60(7) 2.592(7) 169(6)
